data_4320321
loop_
_publ_author_name
'Meitian Wang'
'William C. Sheets'
'Robert McDonald'
'Arthur Mar'

_publ_contact_author_address
; Department of Chemistry
    University of Alberta
    Edmonton, AB
    Canada  T6G 2G2
;
_publ_contact_author_email arthur.mar@ualberta.ca
_publ_contact_author_fax '(780) 492-8231'
_publ_contact_author_name 'Arthur Mar'
_publ_contact_author_phone '(780) 492-5592'
_publ_section_title
;
 Nb4Pd0.5ZSb2 (Z = Cr, Fe, Co, Ni, Si): The First Ordered Quaternary
 Variants of the W5Si3- Type Structure
;
_journal_name_full 'Inorganic Chemistry'
_journal_page_first 5199
_journal_page_last 5205
_journal_paper_doi 10.1021/ic010441z
_journal_volume 40
_journal_year 2001
_chemical_formula_moiety 'Cr0.28 Nb4 Pd0.50 Sb2 Si0.72'
_chemical_formula_sum 'Cr0.28 Nb4 Pd0.5 Sb2 Si0.72'
_chemical_formula_weight 703.11
_chemical_name_common
; niobium palladium chromium silicon antimonide

;
_chemical_name_systematic
; niobium palladium chromium silicon antimonide

;
_space_group_IT_number 140
_symmetry_cell_setting tetragonal
_symmetry_space_group_name_Hall '-I 4 2c'
_symmetry_space_group_name_H-M 'I 4/m c m'
_atom_sites_solution_hydrogens geom
_atom_sites_solution_primary direct
_atom_sites_solution_secondary difmap
_audit_creation_method SHELXL-97
_cell_angle_alpha 90.00
_cell_angle_beta 90.00
_cell_angle_gamma 90.00
_cell_formula_units_Z 4
_cell_length_a 10.4407(3)
_cell_length_b 10.4407(3)
_cell_length_c 5.0020(2)
_cell_measurement_reflns_used 3725
_cell_measurement_temperature 295(2)
_cell_measurement_theta_max 32.56
_cell_measurement_theta_min 2.76
_cell_volume 545.26(3)
_computing_cell_refinement 'Bruker SAINT 5.0'
_computing_data_collection 'Bruker SMART 5.051'
_computing_data_reduction 'Bruker SAINT 5.0'
_computing_molecular_graphics 'ATOMS 5.1'
_computing_publication_material 'Bruker SHELXTL 5.1'
_computing_structure_refinement 'Bruker SHELXTL 5.1'
_computing_structure_solution 'Bruker SHELXTL 5.1'
_diffrn_ambient_temperature 295(2)
_diffrn_measured_fraction_theta_full 0.997
_diffrn_measured_fraction_theta_max 0.997
_diffrn_measurement_device_type 'Bruker Platform/SMART 1000 CCD'
_diffrn_measurement_method '\w scan (0.2 deg)'
_diffrn_radiation_monochromator graphite
_diffrn_radiation_source 'fine-focus sealed tube'
_diffrn_radiation_type MoK\a
_diffrn_radiation_wavelength 0.71073
_diffrn_reflns_av_R_equivalents 0.0420
_diffrn_reflns_av_sigmaI/netI 0.0146
_diffrn_reflns_limit_h_max 15
_diffrn_reflns_limit_h_min -15
_diffrn_reflns_limit_k_max 15
_diffrn_reflns_limit_k_min -14
_diffrn_reflns_limit_l_max 7
_diffrn_reflns_limit_l_min -7
_diffrn_reflns_number 3081
_diffrn_reflns_theta_full 32.56
_diffrn_reflns_theta_max 32.56
_diffrn_reflns_theta_min 2.76
_exptl_absorpt_coefficient_mu 20.028
_exptl_absorpt_correction_T_max 0.477
_exptl_absorpt_correction_T_min 0.260
_exptl_absorpt_correction_type numerical
_exptl_absorpt_process_details 'Bruker SHEXLTL 5.1'
_exptl_crystal_colour black
_exptl_crystal_density_diffrn 8.564
_exptl_crystal_density_meas ?
_exptl_crystal_density_method 'not measured'
_exptl_crystal_description needle
_exptl_crystal_F_000 1198
_exptl_crystal_size_max 0.10
_exptl_crystal_size_mid 0.03
_exptl_crystal_size_min 0.03
_refine_diff_density_max 2.249
_refine_diff_density_min -1.359
_refine_diff_density_rms 0.397
_refine_ls_extinction_coef 0.0045(4)
_refine_ls_extinction_expression Fc^*^=kFc[1+0.001xFc^2^\l^3^/sin(2\q)]^-1/4^
_refine_ls_extinction_method SHELXL
_refine_ls_goodness_of_fit_ref 1.275
_refine_ls_hydrogen_treatment mixed
_refine_ls_matrix_type full
_refine_ls_number_parameters 18
_refine_ls_number_reflns 294
_refine_ls_number_restraints 1
_refine_ls_restrained_S_all 1.273
_refine_ls_R_factor_all 0.0315
_refine_ls_R_factor_gt 0.0312
_refine_ls_shift/su_max 0.000
_refine_ls_shift/su_mean 0.000
_refine_ls_structure_factor_coef Fsqd
_refine_ls_weighting_details 'calc w=1/[\s^2^(Fo^2^)+(0.0302P)^2^+23.7359P] where P=(Fo^2^+2Fc^2^)/3'
_refine_ls_weighting_scheme calc
_refine_ls_wR_factor_gt 0.0748
_refine_ls_wR_factor_ref 0.0750
_reflns_number_gt 291
_reflns_number_total 294
_reflns_threshold_expression >2sigma(I)
_cod_data_source_file ic010441z_2.cif
_cod_data_source_block NbPdCrSiSb
_cod_depositor_comments
;
The following automatic conversions were performed:

'_exptl_crystal_density_meas' value 'not measured' was changed to '?'
- the value is perceived as not measured.

Automatic conversion script
Id: cif_fix_values 3008 2015-01-20 13:52:24Z robertas 
;
_cod_original_formula_sum 'Cr0.28 Nb4 Pd0.50 Sb2 Si0.72'
_cod_database_code 4320321

loop_
_symmetry_equiv_pos_as_xyz
'x, y, z'
'-x, -y, z'
'-y, x, z'
'y, -x, z'
'-x, y, -z+1/2'
'x, -y, -z+1/2'
'y, x, -z+1/2'
'-y, -x, -z+1/2'
'x+1/2, y+1/2, z+1/2'
'-x+1/2, -y+1/2, z+1/2'
'-y+1/2, x+1/2, z+1/2'
'y+1/2, -x+1/2, z+1/2'
'-x+1/2, y+1/2, -z+1'
'x+1/2, -y+1/2, -z+1'
'y+1/2, x+1/2, -z+1'
'-y+1/2, -x+1/2, -z+1'
'-x, -y, -z'
'x, y, -z'
'y, -x, -z'
'-y, x, -z'
'x, -y, z-1/2'
'-x, y, z-1/2'
'-y, -x, z-1/2'
'y, x, z-1/2'
'-x+1/2, -y+1/2, -z+1/2'
'x+1/2, y+1/2, -z+1/2'
'y+1/2, -x+1/2, -z+1/2'
'-y+1/2, x+1/2, -z+1/2'
'x+1/2, -y+1/2, z'
'-x+1/2, y+1/2, z'
'-y+1/2, -x+1/2, z'
'y+1/2, x+1/2, z'

loop_
_atom_site_label
_atom_site_type_symbol
_atom_site_fract_x
_atom_site_fract_y
_atom_site_fract_z
_atom_site_U_iso_or_equiv
_atom_site_adp_type
_atom_site_occupancy
_atom_site_symmetry_multiplicity
_atom_site_calc_flag
_atom_site_refinement_flags
_atom_site_disorder_assembly
_atom_site_disorder_group
Nb Nb 0.08161(6) 0.20758(6) 0.0000 0.0066(2) Uani 1 2 d S . .
Pd Pd 0.0000 0.5000 0.2500 0.0100(4) Uani 0.50 8 d SP . .
Si Si 0.0000 0.0000 0.2500 0.0083(10) Uani 0.72(4) 8 d SP . .
Cr Cr 0.0000 0.0000 0.2500 0.0083(10) Uani 0.28(3) 8 d SP . .
Sb Sb 0.15137(5) 0.65137(5) 0.0000 0.0149(3) Uani 1 4 d S . .

loop_
_atom_site_aniso_label
_atom_site_aniso_U_11
_atom_site_aniso_U_22
_atom_site_aniso_U_33
_atom_site_aniso_U_23
_atom_site_aniso_U_13
_atom_site_aniso_U_12
Nb 0.0056(3) 0.0061(3) 0.0082(3) 0.000 0.000 0.00022(19)
Pd 0.0094(6) 0.0094(6) 0.0111(10) 0.000 0.000 0.000
Si 0.0085(11) 0.0085(11) 0.0078(16) 0.000 0.000 0.000
Cr 0.0085(11) 0.0085(11) 0.0078(16) 0.000 0.000 0.000
Sb 0.0062(3) 0.0062(3) 0.0323(5) 0.000 0.000 0.0020(2)

loop_
_atom_type_symbol
_atom_type_description
_atom_type_scat_dispersion_real
_atom_type_scat_dispersion_imag
_atom_type_scat_source
Cr Cr 0.3209 0.6236 'International Tables Vol C Tables 4.2.6.8 and 6.1.1.4'
Nb Nb -2.0727 0.6215 'International Tables Vol C Tables 4.2.6.8 and 6.1.1.4'
Pd Pd -0.9988 1.0072 'International Tables Vol C Tables 4.2.6.8 and 6.1.1.4'
Sb Sb -0.5866 1.5461 'International Tables Vol C Tables 4.2.6.8 and 6.1.1.4'
Si Si 0.0817 0.0704 'International Tables Vol C Tables 4.2.6.8 and 6.1.1.4'

loop_
_geom_angle_atom_site_label_1
_geom_angle_atom_site_label_2
_geom_angle_atom_site_label_3
_geom_angle
_geom_angle_site_symmetry_1
_geom_angle_site_symmetry_3
_geom_angle_publ_flag
Cr Nb Si 0.0 17 17 ?
Cr Nb Si 56.470(14) 17 . ?
Si Nb Si 56.470(14) 17 . ?
Cr Nb Sb 98.56(2) 17 17_565 ?
Si Nb Sb 98.56(2) 17 17_565 ?
Si Nb Sb 98.56(2) . 17_565 ?
Cr Nb Sb 98.43(2) 17 3_655 ?
Si Nb Sb 98.43(2) 17 3_655 ?
Si Nb Sb 98.43(2) . 3_655 ?
Sb Nb Sb 160.70(3) 17_565 3_655 ?
Cr Nb Sb 151.328(19) 17 27_455 ?
Si Nb Sb 151.328(19) 17 27_455 ?
Si Nb Sb 94.967(7) . 27_455 ?
Sb Nb Sb 87.33(3) 17_565 27_455 ?
Sb Nb Sb 82.14(2) 3_655 27_455 ?
Cr Nb Sb 94.967(7) 17 27_454 ?
Si Nb Sb 94.967(7) 17 27_454 ?
Si Nb Sb 151.328(19) . 27_454 ?
Sb Nb Sb 87.33(3) 17_565 27_454 ?
Sb Nb Sb 82.14(2) 3_655 27_454 ?
Sb Nb Sb 113.40(2) 27_455 27_454 ?
Cr Nb Nb 55.078(11) 17 5_554 ?
Si Nb Nb 55.078(11) 17 5_554 ?
Si Nb Nb 102.09(2) . 5_554 ?
Sb Nb Nb 61.20(2) 17_565 5_554 ?
Sb Nb Nb 123.44(2) 3_655 5_554 ?
Sb Nb Nb 145.87(2) 27_455 5_554 ?
Sb Nb Nb 56.382(10) 27_454 5_554 ?
Cr Nb Nb 102.09(2) 17 5 ?
Si Nb Nb 102.09(2) 17 5 ?
Si Nb Nb 55.078(11) . 5 ?
Sb Nb Nb 61.20(2) 17_565 5 ?
Sb Nb Nb 123.44(2) 3_655 5 ?
Sb Nb Nb 56.382(10) 27_455 5 ?
Sb Nb Nb 145.87(2) 27_454 5 ?
Nb Nb Nb 111.46(4) 5_554 5 ?
Cr Nb Nb 143.873(11) 17 31 ?
Si Nb Nb 143.873(11) 17 31 ?
Si Nb Nb 143.873(11) . 31 ?
Sb Nb Nb 103.81(2) 17_565 31 ?
Sb Nb Nb 56.888(16) 3_655 31 ?
Sb Nb Nb 58.661(11) 27_455 31 ?
Sb Nb Nb 58.661(11) 27_454 31 ?
Nb Nb Nb 113.463(13) 5_554 31 ?
Nb Nb Nb 113.463(13) 5 31 ?
Cr Nb Nb 53.873(11) 17 7_554 ?
Si Nb Nb 53.873(11) 17 7_554 ?
Si Nb Nb 99.77(2) . 7_554 ?
Sb Nb Nb 125.417(19) 17_565 7_554 ?
Sb Nb Nb 60.009(19) 3_655 7_554 ?
Sb Nb Nb 140.86(2) 27_455 7_554 ?
Sb Nb Nb 55.550(15) 27_454 7_554 ?
Nb Nb Nb 64.818(14) 5_554 7_554 ?
Nb Nb Nb 154.253(6) 5 7_554 ?
Nb Nb Nb 90.0 31 7_554 ?
Pd Pd Pd 180.0 17_566 17_565 ?
Pd Pd Sb 119.227(9) 17_566 17_565 ?
Pd Pd Sb 60.773(9) 17_565 17_565 ?
Pd Pd Sb 119.227(9) 17_566 . ?
Pd Pd Sb 60.773(9) 17_565 . ?
Sb Pd Sb 121.546(18) 17_565 . ?
Pd Pd Sb 60.773(9) 17_566 27_455 ?
Pd Pd Sb 119.227(9) 17_565 27_455 ?
Sb Pd Sb 103.793(8) 17_565 27_455 ?
Sb Pd Sb 103.793(8) . 27_455 ?
Pd Pd Sb 60.773(9) 17_566 11 ?
Pd Pd Sb 119.227(9) 17_565 11 ?
Sb Pd Sb 103.793(8) 17_565 11 ?
Sb Pd Sb 103.793(8) . 11 ?
Sb Pd Sb 121.546(18) 27_455 11 ?
Cr Si Cr 180.0 17_556 17 ?
Cr Si Si 0.0 17_556 17_556 ?
Cr Si Si 180.0 17 17_556 ?
Cr Si Si 180.0 17_556 17 ?
Cr Si Si 0.0 17 17 ?
Si Si Si 180.0 17_556 17 ?
Cr Si Nb 118.235(7) 17_556 17 ?
Cr Si Nb 61.765(7) 17 17 ?
Si Si Nb 118.235(7) 17_556 17 ?
Si Si Nb 61.765(7) 17 17 ?
Cr Si Nb 61.765(7) 17_556 7 ?
Cr Si Nb 118.235(7) 17 7 ?
Si Si Nb 61.765(7) 17_556 7 ?
Si Si Nb 118.235(7) 17 7 ?
Nb Si Nb 138.80(3) 17 7 ?
Cr Si Nb 61.765(7) 17_556 5 ?
Cr Si Nb 118.235(7) 17 5 ?
Si Si Nb 61.765(7) 17_556 5 ?
Si Si Nb 118.235(7) 17 5 ?
Nb Si Nb 142.39(3) 17 5 ?
Nb Si Nb 77.067(6) 7 5 ?
Cr Si Nb 118.235(7) 17_556 3 ?
Cr Si Nb 61.765(7) 17 3 ?
Si Si Nb 118.235(7) 17_556 3 ?
Si Si Nb 61.765(7) 17 3 ?
Nb Si Nb 77.067(6) 17 3 ?
Nb Si Nb 142.39(3) 7 3 ?
Nb Si Nb 72.25(2) 5 3 ?
Cr Si Nb 61.765(7) 17_556 23_556 ?
Cr Si Nb 118.235(7) 17 23_556 ?
Si Si Nb 61.765(7) 17_556 23_556 ?
Si Si Nb 118.235(7) 17 23_556 ?
Nb Si Nb 72.25(2) 17 23_556 ?
Nb Si Nb 123.530(14) 7 23_556 ?
Nb Si Nb 77.067(6) 5 23_556 ?
Nb Si Nb 69.84(2) 3 23_556 ?
Cr Si Nb 118.235(7) 17_556 . ?
Cr Si Nb 61.765(7) 17 . ?
Si Si Nb 118.235(7) 17_556 . ?
Si Si Nb 61.765(7) 17 . ?
Nb Si Nb 123.530(14) 17 . ?
Nb Si Nb 72.25(2) 7 . ?
Nb Si Nb 69.84(2) 5 . ?
Nb Si Nb 77.067(6) 3 . ?
Nb Si Nb 138.80(3) 23_556 . ?
Cr Si Nb 118.235(7) 17_556 19 ?
Cr Si Nb 61.765(7) 17 19 ?
Si Si Nb 118.235(7) 17_556 19 ?
Si Si Nb 61.765(7) 17 19 ?
Nb Si Nb 77.067(6) 17 19 ?
Nb Si Nb 69.84(2) 7 19 ?
Nb Si Nb 138.80(3) 5 19 ?
Nb Si Nb 123.530(14) 3 19 ?
Nb Si Nb 142.39(3) 23_556 19 ?
Nb Si Nb 77.067(6) . 19 ?
Cr Si Nb 61.765(7) 17_556 21_556 ?
Cr Si Nb 118.235(7) 17 21_556 ?
Si Si Nb 61.765(7) 17_556 21_556 ?
Si Si Nb 118.235(7) 17 21_556 ?
Nb Si Nb 69.84(2) 17 21_556 ?
Nb Si Nb 77.067(6) 7 21_556 ?
Nb Si Nb 123.530(14) 5 21_556 ?
Nb Si Nb 138.80(3) 3 21_556 ?
Nb Si Nb 77.067(6) 23_556 21_556 ?
Nb Si Nb 142.39(3) . 21_556 ?
Nb Si Nb 72.25(2) 19 21_556 ?
Pd Sb Pd 58.454(18) 17_565 . ?
Pd Sb Nb 77.978(19) 17_565 17_565 ?
Pd Sb Nb 77.978(19) . 17_565 ?
Pd Sb Nb 77.978(19) 17_565 31 ?
Pd Sb Nb 77.978(19) . 31 ?
Nb Sb Nb 152.38(4) 17_565 31 ?
Pd Sb Nb 136.968(9) 17_565 19_565 ?
Pd Sb Nb 136.968(9) . 19_565 ?
Nb Sb Nb 70.70(3) 17_565 19_565 ?
Nb Sb Nb 136.92(2) 31 19_565 ?
Pd Sb Nb 136.968(9) 17_565 13_554 ?
Pd Sb Nb 136.968(9) . 13_554 ?
Nb Sb Nb 136.92(2) 17_565 13_554 ?
Nb Sb Nb 70.70(3) 31 13_554 ?
Nb Sb Nb 66.22(3) 19_565 13_554 ?
Pd Sb Nb 124.17(2) 17_565 21_566 ?
Pd Sb Nb 75.250(14) . 21_566 ?
Nb Sb Nb 62.413(15) 17_565 21_566 ?
Nb Sb Nb 123.165(10) 31 21_566 ?
Nb Sb Nb 64.441(19) 19_565 21_566 ?
Nb Sb Nb 97.86(2) 13_554 21_566 ?
Pd Sb Nb 124.17(2) 17_565 11 ?
Pd Sb Nb 75.250(14) . 11 ?
Nb Sb Nb 123.165(10) 17_565 11 ?
Nb Sb Nb 62.413(15) 31 11 ?
Nb Sb Nb 97.86(2) 19_565 11 ?
Nb Sb Nb 64.441(19) 13_554 11 ?
Nb Sb Nb 62.68(2) 21_566 11 ?
Pd Sb Nb 75.250(14) 17_565 21_565 ?
Pd Sb Nb 124.17(2) . 21_565 ?
Nb Sb Nb 62.413(15) 17_565 21_565 ?
Nb Sb Nb 123.165(10) 31 21_565 ?
Nb Sb Nb 64.441(19) 19_565 21_565 ?
Nb Sb Nb 97.86(2) 13_554 21_565 ?
Nb Sb Nb 113.40(2) 21_566 21_565 ?
Nb Sb Nb 159.74(4) 11 21_565 ?
Pd Sb Nb 75.250(14) 17_565 11_554 ?
Pd Sb Nb 124.17(2) . 11_554 ?
Nb Sb Nb 123.165(10) 17_565 11_554 ?
Nb Sb Nb 62.413(15) 31 11_554 ?
Nb Sb Nb 97.86(2) 19_565 11_554 ?
Nb Sb Nb 64.441(19) 13_554 11_554 ?
Nb Sb Nb 159.74(4) 21_566 11_554 ?
Nb Sb Nb 113.40(2) 11 11_554 ?
Nb Sb Nb 62.68(2) 21_565 11_554 ?

loop_
_geom_bond_atom_site_label_1
_geom_bond_atom_site_label_2
_geom_bond_distance
_geom_bond_site_symmetry_2
_geom_bond_publ_flag
Nb Cr 2.6433(6) 17 ?
Nb Si 2.6433(6) 17 ?
Nb Si 2.6433(6) . ?
Nb Sb 2.8435(7) 17_565 ?
Nb Sb 2.8490(10) 3_655 ?
Nb Sb 2.9924(4) 27_455 ?
Nb Sb 2.9924(4) 27_454 ?
Nb Nb 3.0264(8) 5_554 ?
Nb Nb 3.0264(8) 5 ?
Nb Nb 3.1127(13) 31 ?
Nb Nb 3.1169(8) 7_554 ?
Pd Pd 2.5010 17_566 ?
Pd Pd 2.5010 17_565 ?
Pd Sb 2.5611(7) 17_565 ?
Pd Sb 2.5611(7) . ?
Pd Sb 2.5611(7) 27_455 ?
Pd Sb 2.5611(7) 11 ?
Si Cr 2.5010 17_556 ?
Si Cr 2.5010 17 ?
Si Si 2.5010 17_556 ?
Si Si 2.5010 17 ?
Si Nb 2.6433(6) 17 ?
Si Nb 2.6433(6) 7 ?
Si Nb 2.6433(6) 5 ?
Si Nb 2.6433(6) 3 ?
Si Nb 2.6433(6) 23_556 ?
Si Nb 2.6433(6) 19 ?
Si Nb 2.6433(6) 21_556 ?
Sb Pd 2.5611(7) 17_565 ?
Sb Nb 2.8435(7) 17_565 ?
Sb Nb 2.8435(7) 31 ?
Sb Nb 2.8490(10) 19_565 ?
Sb Nb 2.8490(10) 13_554 ?
Sb Nb 2.9924(4) 21_566 ?
Sb Nb 2.9924(4) 11 ?
Sb Nb 2.9924(4) 21_565 ?
Sb Nb 2.9924(4) 11_554 ?
